data_4309473
loop_
_publ_author_name
'Taro Tsubomura'
'Shinya Enoto'
'Shinya Endo'
'Tsuyoshi Tamane'
'Kenji Matsumoto'
'Toshiaki Tsukuda'

_publ_contact_author_address
;
    Kichijoji-Kitamachi, Musashino, Tokyo, JAPAN
;
_publ_contact_author_email ' tsubo@ch.seikei.ac.jp'
_publ_contact_author_fax ' +81-422-37-3871+ '
_publ_contact_author_name 'Taro Tsubomura'
_publ_contact_author_phone ' +81-422-37-3752'
_publ_section_title
;
Synthesis, Structure, Spectroscopic Properties, and Photochemistry of Homo-
and Heteropolynuclear Copper(I) Complexes Bridged by the
2,5-Bis(2-pyridyl)pyrazine Ligand
;
_journal_name_full 'Inorganic Chemistry'
_journal_page_first 6373
_journal_page_last 6378
_journal_paper_doi 10.1021/ic050098o
_journal_volume 44
_journal_year 2005
_chemical_formula_moiety 'C86 H70 Cu2 N4 P4, 2(F6 P), 2(C H Cl3) '
_chemical_formula_sum 'C88 H72 Cl6 Cu2 F12 N4 P6'
_chemical_formula_weight 1939.2
_space_group_IT_number 2
_symmetry_cell_setting triclinic
_symmetry_Int_Tables_number 2
_symmetry_space_group_name_Hall '-P 1'
_symmetry_space_group_name_H-M 'P -1'
_audit_creation_date 'Mon Aug 16 15:47:21 2004'
_audit_creation_method 'by teXsan'
_cell_angle_alpha 101.98(1)
_cell_angle_beta 103.22(1)
_cell_angle_gamma 113.90(1)
_cell_formula_units_Z 1
_cell_length_a 13.974(2)
_cell_length_b 13.993(2)
_cell_length_c 13.537(2)
_cell_measurement_reflns_used 25
_cell_measurement_temperature 296.2
_cell_measurement_theta_max 11.8
_cell_measurement_theta_min 10.1
_cell_volume 2217.8(6)
_computing_cell_refinement 'MSC/AFC Diffractometer Control'
_computing_data_collection 'MSC/AFC Diffractometer Control'
_computing_data_reduction 'teXsan Ver. 1.11'
_computing_publication_material 'teXsan Ver. 1.11'
_computing_structure_refinement SHELXL97
_computing_structure_solution SIR92
_diffrn_measured_fraction_theta_full 0.999
_diffrn_measured_fraction_theta_max 0.999
_diffrn_measurement_device_type 'Rigaku AFC5S'
_diffrn_measurement_method \w-2\q
_diffrn_radiation_type 'Mo K\a'
_diffrn_radiation_wavelength 0.7107
_diffrn_reflns_av_R_equivalents 0.060
_diffrn_reflns_limit_h_max 16
_diffrn_reflns_limit_h_min 0
_diffrn_reflns_limit_k_max 15
_diffrn_reflns_limit_k_min -16
_diffrn_reflns_limit_l_max 15
_diffrn_reflns_limit_l_min -16
_diffrn_reflns_number 11350
_diffrn_reflns_theta_full 25.00
_diffrn_reflns_theta_max 25.00
_diffrn_reflns_theta_min 2.5
_diffrn_standards_decay_% 0.84
_diffrn_standards_interval_count 150
_diffrn_standards_number 3
_exptl_absorpt_coefficient_mu 0.840
_exptl_absorpt_correction_T_max 0.95
_exptl_absorpt_correction_T_min 0.82
_exptl_absorpt_correction_type psi-scan
_exptl_absorpt_process_details '(North, Phillips & Mathews, 1968)'
_exptl_crystal_colour red
_exptl_crystal_density_diffrn 1.452
_exptl_crystal_density_method 'not measured'
_exptl_crystal_description prismatic
_exptl_crystal_F_000 986
_exptl_crystal_size_max 0.520
_exptl_crystal_size_mid 0.200
_exptl_crystal_size_min 0.060
_refine_diff_density_max 0.45
_refine_diff_density_min -0.45
_refine_ls_extinction_expression Fc^*^=kFc[1+0.001xFc^2^\l^3^/sin(2\q)]^-1/4^
_refine_ls_extinction_method none
_refine_ls_goodness_of_fit_ref 0.952
_refine_ls_hydrogen_treatment noref
_refine_ls_number_parameters 532
_refine_ls_number_reflns 7816
_refine_ls_R_factor_gt 0.0649
_refine_ls_shift/su_max 0.0010
_refine_ls_structure_factor_coef Fsqd
_refine_ls_weighting_details 'w = 1/[\s^2^(Fo^2^) + (0.0476P)^2^+0.0000P] where P=(Fo^2^+2Fc^2^)/3'
_refine_ls_weighting_scheme calc
_refine_ls_wR_factor_ref 0.1725
_reflns_number_gt 2996
_reflns_number_total 7816
_reflns_threshold_expression >2.0sigma(I)
_cod_data_source_file ic050098osi20050121_123212.cif
_cod_data_source_block (PPh3)2Cu(2_5-bppz)Cu(PPh3
_cod_original_cell_volume 2218.0(6)
_cod_original_sg_symbol_H-M 'P -1 '
_cod_original_formula_sum 'C88 H72 Cl6 Cu2 F12 N4 P6 '
_cod_database_code 4309473

loop_
_symmetry_equiv_pos_as_xyz
x,y,z
-x,-y,-z

loop_
_atom_site_label
_atom_site_type_symbol
_atom_site_fract_x
_atom_site_fract_y
_atom_site_fract_z
_atom_site_U_iso_or_equiv
_atom_site_adp_type
_atom_site_occupancy
_atom_site_calc_flag
_atom_site_refinement_flags
_atom_site_disorder_assembly
_atom_site_disorder_group
Cu(1) Cu 0.31541(8) 0.27814(8) 0.76779(7) 0.0396(3) Uani 1.00 d . . .
Cl(1) Cl 1.0423(3) 0.4629(3) 1.1925(3) 0.105(1) Uani 1.00 d . . .
Cl(2) Cl 0.8415(4) 0.3707(5) 1.2366(4) 0.211(2) Uani 1.00 d . . .
Cl(3) Cl 0.9446(5) 0.2379(3) 1.1776(4) 0.215(3) Uani 1.00 d . . .
P(1) P 0.2472(2) 0.1053(2) 0.7778(2) 0.0430(6) Uani 1.00 d . . .
P(2) P 0.3776(2) 0.3490(2) 0.6457(2) 0.0385(5) Uani 1.00 d . . .
P(3) P 0.7200(2) 0.2381(2) 0.8262(2) 0.0588(7) Uani 1.00 d . . .
F(1) F 0.8343(4) 0.3494(4) 0.8943(5) 0.100(2) Uani 1.00 d . . .
F(2) F 0.7869(6) 0.1725(6) 0.8278(8) 0.177(4) Uani 1.00 d . . .
F(3) F 0.7372(7) 0.2558(7) 0.7232(5) 0.165(3) Uani 1.00 d . . .
F(4) F 0.6076(5) 0.1294(5) 0.7637(6) 0.123(2) Uani 1.00 d . . .
F(5) F 0.6522(5) 0.3043(5) 0.8248(5) 0.112(2) Uani 1.00 d . . .
F(6) F 0.7068(6) 0.2260(8) 0.9326(6) 0.175(4) Uani 1.00 d . . .
N(1) N 0.2157(5) 0.3422(5) 0.8164(5) 0.043(2) Uani 1.00 d . . .
N(2) N 0.4299(5) 0.4013(4) 0.9139(4) 0.032(1) Uani 1.00 d . . .
C(1) C 0.2353(7) -0.0056(7) 0.6670(6) 0.050(2) Uani 1.00 d . . .
C(2) C 0.2031(8) -0.0037(7) 0.5658(8) 0.075(3) Uani 1.00 d . . .
C(3) C 0.1922(10) -0.0870(10) 0.4768(7) 0.091(4) Uani 1.00 d . . .
C(4) C 0.220(1) -0.1668(10) 0.496(1) 0.101(4) Uani 1.00 d . . .
C(5) C 0.252(1) -0.1670(9) 0.5975(10) 0.099(4) Uani 1.00 d . . .
C(6) C 0.2598(8) -0.0869(8) 0.6845(7) 0.071(3) Uani 1.00 d . . .
C(7) C 0.1070(7) 0.0520(7) 0.7835(6) 0.048(2) Uani 1.00 d . . .
C(8) C 0.0159(8) -0.0405(8) 0.7061(7) 0.071(3) Uani 1.00 d . . .
C(9) C -0.0879(9) -0.0740(10) 0.715(1) 0.111(4) Uani 1.00 d . . .
C(10) C -0.1057(9) -0.017(1) 0.800(1) 0.105(4) Uani 1.00 d . . .
C(11) C -0.0137(10) 0.0744(9) 0.8765(9) 0.083(3) Uani 1.00 d . . .
C(12) C 0.0903(8) 0.1084(7) 0.8694(7) 0.066(3) Uani 1.00 d . . .
C(13) C 0.3293(7) 0.0968(6) 0.8998(6) 0.043(2) Uani 1.00 d . . .
C(14) C 0.2817(7) 0.0403(6) 0.9624(7) 0.055(2) Uani 1.00 d . . .
C(15) C 0.3472(9) 0.0378(8) 1.0542(8) 0.064(3) Uani 1.00 d . . .
C(16) C 0.460(1) 0.0905(9) 1.0850(8) 0.079(3) Uani 1.00 d . . .
C(17) C 0.5092(7) 0.1480(8) 1.0226(8) 0.070(3) Uani 1.00 d . . .
C(18) C 0.4441(8) 0.1520(7) 0.9320(8) 0.058(2) Uani 1.00 d . . .
C(19) C 0.5086(6) 0.4799(6) 0.7124(6) 0.039(2) Uani 1.00 d . . .
C(20) C 0.5093(7) 0.5690(7) 0.7829(6) 0.050(2) Uani 1.00 d . . .
C(21) C 0.6055(9) 0.6653(7) 0.8398(7) 0.064(3) Uani 1.00 d . . .
C(22) C 0.7061(9) 0.6791(8) 0.8290(7) 0.070(3) Uani 1.00 d . . .
C(23) C 0.7041(7) 0.5906(9) 0.7591(8) 0.073(3) Uani 1.00 d . . .
C(24) C 0.6081(7) 0.4928(7) 0.7023(6) 0.049(2) Uani 1.00 d . . .
C(25) C 0.4088(6) 0.2685(6) 0.5470(6) 0.040(2) Uani 1.00 d . . .
C(26) C 0.3938(7) 0.2713(7) 0.4428(7) 0.051(2) Uani 1.00 d . . .
C(27) C 0.4194(8) 0.2069(8) 0.3722(6) 0.060(3) Uani 1.00 d . . .
C(28) C 0.4580(9) 0.1388(8) 0.4024(8) 0.072(3) Uani 1.00 d . . .
C(29) C 0.4737(9) 0.1362(8) 0.5053(8) 0.076(3) Uani 1.00 d . . .
C(30) C 0.4475(8) 0.1995(7) 0.5769(7) 0.062(3) Uani 1.00 d . . .
C(31) C 0.2825(7) 0.3886(7) 0.5700(6) 0.047(2) Uani 1.00 d . . .
C(32) C 0.1688(8) 0.3185(8) 0.5378(7) 0.070(3) Uani 1.00 d . . .
C(33) C 0.0909(9) 0.346(1) 0.4863(9) 0.093(4) Uani 1.00 d . . .
C(34) C 0.128(1) 0.446(1) 0.4668(8) 0.098(4) Uani 1.00 d . . .
C(35) C 0.241(1) 0.5162(9) 0.4973(8) 0.084(3) Uani 1.00 d . . .
C(36) C 0.3181(7) 0.4875(7) 0.5480(7) 0.059(2) Uani 1.00 d . . .
C(37) C 0.1039(7) 0.3003(7) 0.7701(6) 0.056(2) Uani 1.00 d . . .
C(38) C 0.0417(7) 0.3309(8) 0.8212(7) 0.064(3) Uani 1.00 d . . .
C(39) C 0.0927(7) 0.4055(7) 0.9220(7) 0.055(2) Uani 1.00 d . . .
C(40) C 0.2080(6) 0.4532(6) 0.9724(6) 0.044(2) Uani 1.00 d . . .
C(41) C 0.2668(6) 0.4199(6) 0.9172(5) 0.035(2) Uani 1.00 d . . .
C(42) C 0.3888(6) 0.4626(6) 0.9627(5) 0.031(2) Uani 1.00 d . . .
C(43) C 0.5406(6) 0.4394(5) 0.9524(5) 0.031(2) Uani 1.00 d . . .
C(44) C 0.919(1) 0.347(1) 1.1592(9) 0.132(5) Uani 1.00 d . . .
H(1) H 0.1847 0.0537 0.5534 0.0752 Uiso 1.00 calc . . .
H(2) H 0.1701 -0.0871 0.4029 0.0914 Uiso 1.00 calc . . .
H(3) H 0.2190 -0.2211 0.4383 0.1015 Uiso 1.00 calc . . .
H(4) H 0.2681 -0.2272 0.6091 0.0990 Uiso 1.00 calc . . .
H(5) H 0.2845 -0.0860 0.7583 0.0712 Uiso 1.00 calc . . .
H(6) H 0.0259 -0.0787 0.6435 0.0706 Uiso 1.00 calc . . .
H(7) H -0.1518 -0.1435 0.6608 0.1112 Uiso 1.00 calc . . .
H(8) H -0.1799 -0.0365 0.8053 0.1051 Uiso 1.00 calc . . .
H(9) H -0.0226 0.1155 0.9377 0.0825 Uiso 1.00 calc . . .
H(10) H 0.1555 0.1742 0.9266 0.0659 Uiso 1.00 calc . . .
H(11) H 0.2011 0.0010 0.9410 0.0551 Uiso 1.00 calc . . .
H(12) H 0.3105 -0.0030 1.0965 0.0640 Uiso 1.00 calc . . .
H(13) H 0.5050 0.0880 1.1512 0.0788 Uiso 1.00 calc . . .
H(14) H 0.5905 0.1853 1.0417 0.0702 Uiso 1.00 calc . . .
H(15) H 0.4792 0.1944 0.8895 0.0583 Uiso 1.00 calc . . .
H(16) H 0.4396 0.5621 0.7917 0.0504 Uiso 1.00 calc . . .
H(17) H 0.6026 0.7255 0.8877 0.0637 Uiso 1.00 calc . . .
H(18) H 0.7755 0.7481 0.8696 0.0704 Uiso 1.00 calc . . .
H(19) H 0.7742 0.5976 0.7488 0.0726 Uiso 1.00 calc . . .
H(20) H 0.6093 0.4312 0.6543 0.0493 Uiso 1.00 calc . . .
H(21) H 0.3661 0.3198 0.4206 0.0505 Uiso 1.00 calc . . .
H(22) H 0.4092 0.2104 0.2986 0.0601 Uiso 1.00 calc . . .
H(23) H 0.4720 0.0913 0.3507 0.0724 Uiso 1.00 calc . . .
H(24) H 0.5026 0.0877 0.5269 0.0760 Uiso 1.00 calc . . .
H(25) H 0.4568 0.1947 0.6497 0.0621 Uiso 1.00 calc . . .
H(26) H 0.1433 0.2465 0.5508 0.0705 Uiso 1.00 calc . . .
H(27) H 0.0106 0.2968 0.4629 0.0929 Uiso 1.00 calc . . .
H(28) H 0.0761 0.4682 0.4323 0.0982 Uiso 1.00 calc . . .
H(29) H 0.2652 0.5860 0.4818 0.0841 Uiso 1.00 calc . . .
H(30) H 0.3983 0.5376 0.5694 0.0587 Uiso 1.00 calc . . .
H(31) H 0.0678 0.2492 0.6968 0.0564 Uiso 1.00 calc . . .
H(32) H -0.0392 0.2966 0.7860 0.0640 Uiso 1.00 calc . . .
H(33) H 0.0493 0.4277 0.9597 0.0549 Uiso 1.00 calc . . .
H(34) H 0.2461 0.5078 1.0444 0.0441 Uiso 1.00 calc . . .
H(35) H 0.5754 0.3837 0.9208 0.0314 Uiso 1.00 calc . . .
H(36) H 0.8763 0.3252 1.0811 0.1319 Uiso 1.00 calc . . .

loop_
_atom_site_aniso_label
_atom_site_aniso_U_11
_atom_site_aniso_U_22
_atom_site_aniso_U_33
_atom_site_aniso_U_12
_atom_site_aniso_U_13
_atom_site_aniso_U_23
Cu(1) 0.0361(6) 0.0368(6) 0.0365(6) 0.0131(5) 0.0117(5) 0.0046(5)
Cl(1) 0.096(2) 0.103(2) 0.129(3) 0.046(2) 0.037(2) 0.067(2)
Cl(2) 0.104(3) 0.326(7) 0.168(4) 0.044(4) 0.055(3) 0.129(4)
Cl(3) 0.284(6) 0.076(3) 0.155(4) 0.007(3) 0.014(4) 0.027(3)
P(1) 0.045(1) 0.033(1) 0.040(1) 0.011(1) 0.018(1) 0.0052(10)
P(2) 0.040(1) 0.038(1) 0.036(1) 0.019(1) 0.0121(10) 0.0084(9)
P(3) 0.053(2) 0.063(2) 0.070(2) 0.033(1) 0.031(1) 0.021(1)
F(1) 0.053(4) 0.082(4) 0.134(5) 0.016(3) 0.033(4) 0.011(4)
F(2) 0.092(5) 0.101(6) 0.35(1) 0.070(5) 0.072(7) 0.064(7)
F(3) 0.178(8) 0.225(9) 0.078(5) 0.066(7) 0.085(5) 0.045(5)
F(4) 0.069(4) 0.062(4) 0.181(7) 0.016(3) 0.021(4) -0.011(4)
F(5) 0.091(5) 0.095(5) 0.142(6) 0.064(4) 0.019(4) 0.007(4)
F(6) 0.101(6) 0.30(1) 0.106(5) 0.047(6) 0.047(5) 0.113(7)
N(1) 0.034(4) 0.043(4) 0.041(4) 0.014(3) 0.009(3) 0.006(3)
N(2) 0.031(4) 0.028(3) 0.029(3) 0.011(3) 0.009(3) 0.002(3)
C(1) 0.055(6) 0.043(5) 0.030(5) 0.008(4) 0.013(4) 0.002(4)
C(2) 0.093(8) 0.054(6) 0.061(7) 0.022(6) 0.028(6) 0.011(5)
C(3) 0.110(10) 0.081(8) 0.038(6) 0.016(7) 0.027(6) -0.006(6)
C(4) 0.11(1) 0.078(9) 0.10(1) 0.040(8) 0.065(9) -0.003(8)
C(5) 0.13(1) 0.091(9) 0.089(9) 0.068(8) 0.047(8) 0.000(7)
C(6) 0.082(7) 0.065(7) 0.070(7) 0.042(6) 0.032(6) 0.010(5)
C(7) 0.042(5) 0.051(5) 0.042(5) 0.015(4) 0.017(4) 0.012(4)
C(8) 0.041(6) 0.077(7) 0.067(6) 0.018(5) 0.015(5) -0.002(5)
C(9) 0.052(7) 0.100(9) 0.12(1) 0.007(7) 0.018(7) -0.012(8)
C(10) 0.060(8) 0.11(1) 0.16(1) 0.042(8) 0.062(9) 0.051(10)
C(11) 0.083(8) 0.068(7) 0.113(9) 0.033(7) 0.070(8) 0.031(7)
C(12) 0.057(6) 0.052(6) 0.074(7) 0.014(5) 0.036(5) 0.001(5)
C(13) 0.058(6) 0.036(5) 0.042(5) 0.020(4) 0.033(4) 0.015(4)
C(14) 0.051(6) 0.040(5) 0.064(6) 0.011(4) 0.027(5) 0.015(5)
C(15) 0.088(8) 0.071(7) 0.062(7) 0.050(7) 0.036(6) 0.037(5)
C(16) 0.099(9) 0.100(9) 0.077(7) 0.072(8) 0.039(7) 0.046(7)
C(17) 0.050(6) 0.098(8) 0.082(7) 0.048(6) 0.020(6) 0.041(6)
C(18) 0.053(6) 0.048(6) 0.081(7) 0.024(5) 0.035(5) 0.022(5)
C(19) 0.046(5) 0.023(4) 0.039(5) 0.010(4) 0.013(4) 0.010(3)
C(20) 0.056(6) 0.050(5) 0.037(5) 0.024(5) 0.012(4) 0.006(4)
C(21) 0.085(8) 0.040(5) 0.052(6) 0.019(6) 0.023(6) 0.010(4)
C(22) 0.068(7) 0.051(6) 0.045(6) 0.000(5) -0.008(5) 0.014(5)
C(23) 0.032(5) 0.078(7) 0.070(7) 0.006(5) -0.001(5) 0.015(6)
C(24) 0.045(5) 0.055(6) 0.044(5) 0.021(5) 0.014(4) 0.014(4)
C(25) 0.041(5) 0.032(4) 0.040(5) 0.014(4) 0.011(4) 0.007(4)
C(26) 0.052(5) 0.060(6) 0.048(5) 0.032(5) 0.020(4) 0.020(4)
C(27) 0.073(7) 0.073(7) 0.045(5) 0.036(6) 0.035(5) 0.020(5)
C(28) 0.101(8) 0.064(7) 0.064(7) 0.048(6) 0.045(6) 0.008(5)
C(29) 0.106(9) 0.076(7) 0.077(7) 0.072(7) 0.036(7) 0.020(6)
C(30) 0.087(7) 0.068(6) 0.050(5) 0.050(6) 0.029(5) 0.020(5)
C(31) 0.054(6) 0.059(6) 0.036(5) 0.039(5) 0.013(4) 0.009(4)
C(32) 0.060(7) 0.092(8) 0.054(6) 0.040(6) 0.010(5) 0.016(5)
C(33) 0.061(8) 0.14(1) 0.082(8) 0.061(8) 0.010(6) 0.032(8)
C(34) 0.12(1) 0.16(1) 0.050(7) 0.11(1) 0.015(7) 0.034(8)
C(35) 0.105(9) 0.092(9) 0.079(8) 0.071(8) 0.017(7) 0.041(7)
C(36) 0.063(6) 0.064(6) 0.050(6) 0.037(5) 0.011(5) 0.016(5)
C(37) 0.029(5) 0.071(6) 0.041(5) 0.016(5) -0.003(4) 0.000(4)
C(38) 0.030(5) 0.079(7) 0.057(6) 0.020(5) 0.004(4) -0.002(5)
C(39) 0.038(5) 0.076(6) 0.060(6) 0.034(5) 0.024(5) 0.016(5)
C(40) 0.038(5) 0.057(5) 0.045(5) 0.031(4) 0.016(4) 0.010(4)
C(41) 0.032(4) 0.036(4) 0.030(4) 0.014(4) 0.006(4) 0.007(3)
C(42) 0.031(4) 0.036(4) 0.029(4) 0.021(4) 0.008(3) 0.010(3)
C(43) 0.027(4) 0.023(4) 0.038(4) 0.012(3) 0.006(4) 0.003(3)
C(44) 0.13(1) 0.14(1) 0.074(8) 0.018(10) 0.009(8) 0.056(8)

loop_
_atom_type_symbol
_atom_type_description
_atom_type_scat_dispersion_real
_atom_type_scat_dispersion_imag
_atom_type_scat_source
C C 0.003 0.002
;International Tables for Crystallography
(1992, Vol. C, Tables 4.2.6.8 and 6.1.1.4)
;
H H 0.000 0.000
;International Tables for Crystallography
(1992, Vol. C, Table 6.1.1.4)
;
N N 0.006 0.003
;International Tables for Crystallography
(1992, Vol. C, Tables 4.2.6.8 and 6.1.1.4)
;
P P 0.102 0.094
;International Tables for Crystallography
(1992, Vol. C, Tables 4.2.6.8 and 6.1.1.4)
;
Cu Cu 0.320 1.265
;International Tables for Crystallography
(1992, Vol. C, Tables 4.2.6.8 and 6.1.1.4)
;
Cl Cl 0.148 0.159
;International Tables for Crystallography
(1992, Vol. C, Tables 4.2.6.8 and 6.1.1.4)
;
F F 0.017 0.010
;International Tables for Crystallography
(1992, Vol. C, Tables 4.2.6.8 and 6.1.1.4)
;

loop_
_geom_angle_atom_site_label_1
_geom_angle_atom_site_label_2
_geom_angle_atom_site_label_3
_geom_angle
_geom_angle_site_symmetry_1
_geom_angle_site_symmetry_2
_geom_angle_site_symmetry_3
_geom_angle_publ_flag
P(1) Cu(1) P(2) 132.65(10) . . . yes
P(1) Cu(1) N(1) 105.7(2) . . . yes
P(1) Cu(1) N(2) 113.3(2) . . . yes
P(2) Cu(1) N(1) 110.5(2) . . . yes
P(2) Cu(1) N(2) 102.5(2) . . . yes
N(1) Cu(1) N(2) 79.5(2) . . . yes
Cu(1) P(1) C(1) 117.4(3) . . . yes
Cu(1) P(1) C(7) 113.1(3) . . . yes
Cu(1) P(1) C(13) 113.4(2) . . . yes
C(1) P(1) C(7) 103.6(4) . . . yes
C(1) P(1) C(13) 104.0(4) . . . yes
C(7) P(1) C(13) 103.9(4) . . . yes
Cu(1) P(2) C(19) 111.1(3) . . . yes
Cu(1) P(2) C(25) 119.4(3) . . . yes
Cu(1) P(2) C(31) 111.7(3) . . . yes
C(19) P(2) C(25) 103.5(4) . . . yes
C(19) P(2) C(31) 103.4(4) . . . yes
C(25) P(2) C(31) 106.3(4) . . . yes
F(1) P(3) F(2) 88.8(4) . . . yes
F(1) P(3) F(3) 89.2(4) . . . yes
F(1) P(3) F(4) 177.9(4) . . . yes
F(1) P(3) F(5) 91.2(3) . . . yes
F(1) P(3) F(6) 88.2(4) . . . yes
F(2) P(3) F(3) 90.1(6) . . . yes
F(2) P(3) F(4) 91.5(4) . . . yes
F(2) P(3) F(5) 179.9(5) . . . yes
F(2) P(3) F(6) 90.5(6) . . . yes
F(3) P(3) F(4) 92.9(4) . . . yes
F(3) P(3) F(5) 90.0(5) . . . yes
F(3) P(3) F(6) 177.3(4) . . . yes
F(4) P(3) F(5) 88.5(4) . . . yes
F(4) P(3) F(6) 89.7(4) . . . yes
F(5) P(3) F(6) 89.3(5) . . . yes
Cu(1) N(1) C(37) 127.1(5) . . . yes
Cu(1) N(1) C(41) 113.9(5) . . . yes
C(37) N(1) C(41) 117.5(8) . . . yes
Cu(1) N(2) C(42) 113.8(4) . . . yes
Cu(1) N(2) C(43) 127.6(5) . . . yes
C(42) N(2) C(43) 117.2(5) . . . yes
P(1) C(1) C(2) 118.0(8) . . . yes
P(1) C(1) C(6) 122.2(7) . . . yes
C(2) C(1) C(6) 119.8(9) . . . yes
C(1) C(2) C(3) 120(1) . . . yes
C(2) C(3) C(4) 118(1) . . . yes
C(3) C(4) C(5) 119(1) . . . yes
C(4) C(5) C(6) 121(1) . . . yes
C(1) C(6) C(5) 119(1) . . . yes
P(1) C(7) C(8) 123.5(8) . . . yes
P(1) C(7) C(12) 118.6(5) . . . yes
C(8) C(7) C(12) 117.9(9) . . . yes
C(7) C(8) C(9) 119(1) . . . yes
C(8) C(9) C(10) 122.7(8) . . . yes
C(9) C(10) C(11) 116(1) . . . yes
C(10) C(11) C(12) 121(1) . . . yes
C(7) C(12) C(11) 121.4(7) . . . yes
P(1) C(13) C(14) 123.2(7) . . . yes
P(1) C(13) C(18) 118.6(7) . . . yes
C(14) C(13) C(18) 118.2(8) . . . yes
C(13) C(14) C(15) 121.0(9) . . . yes
C(14) C(15) C(16) 120(1) . . . yes
C(15) C(16) C(17) 118(1) . . . yes
C(16) C(17) C(18) 120.3(9) . . . yes
C(13) C(18) C(17) 120.8(9) . . . yes
P(2) C(19) C(20) 118.8(7) . . . yes
P(2) C(19) C(24) 123.2(6) . . . yes
C(20) C(19) C(24) 117.9(6) . . . yes
C(19) C(20) C(21) 121.1(10) . . . yes
C(20) C(21) C(22) 121.1(10) . . . yes
C(21) C(22) C(23) 117.1(7) . . . yes
C(22) C(23) C(24) 122(1) . . . yes
C(19) C(24) C(23) 120.4(9) . . . yes
P(2) C(25) C(26) 123.9(8) . . . yes
P(2) C(25) C(30) 117.7(7) . . . yes
C(26) C(25) C(30) 118.4(9) . . . yes
C(25) C(26) C(27) 120.3(10) . . . yes
C(26) C(27) C(28) 121.0(9) . . . yes
C(27) C(28) C(29) 119(1) . . . yes
C(28) C(29) C(30) 120(1) . . . yes
C(25) C(30) C(29) 120.5(9) . . . yes
P(2) C(31) C(32) 117.9(8) . . . yes
P(2) C(31) C(36) 123.4(6) . . . yes
C(32) C(31) C(36) 118(1) . . . yes
C(31) C(32) C(33) 121(1) . . . yes
C(32) C(33) C(34) 118(1) . . . yes
C(33) C(34) C(35) 120(1) . . . yes
C(34) C(35) C(36) 120(1) . . . yes
C(31) C(36) C(35) 120.3(9) . . . yes
N(1) C(37) C(38) 122.7(7) . . . yes
C(37) C(38) C(39) 119.3(8) . . . yes
C(38) C(39) C(40) 120.4(10) . . . yes
C(39) C(40) C(41) 118.0(6) . . . yes
N(1) C(41) C(40) 122.1(6) . . . yes
N(1) C(41) C(42) 114.7(7) . . . yes
C(40) C(41) C(42) 123.1(6) . . . yes
N(2) C(42) C(41) 116.1(5) . . . yes
N(2) C(42) C(43) 120.7(7) . . 2_667 yes
C(41) C(42) C(43) 123.2(8) . . 2_667 yes
N(2) C(43) C(42) 122.1(8) . . 2_667 yes
Cl(1) C(44) Cl(2) 110.8(8) . . . yes
Cl(1) C(44) Cl(3) 109.7(9) . . . yes
Cl(2) C(44) Cl(3) 110.3(8) . . . yes

loop_
_geom_bond_atom_site_label_1
_geom_bond_atom_site_label_2
_geom_bond_distance
_geom_bond_site_symmetry_1
_geom_bond_site_symmetry_2
_geom_bond_publ_flag
Cu(1) P(1) 2.260(3) . . yes
Cu(1) P(2) 2.260(3) . . yes
Cu(1) N(1) 2.090(8) . . yes
Cu(1) N(2) 2.085(4) . . yes
Cl(1) C(44) 1.70(1) . . yes
Cl(2) C(44) 1.75(2) . . yes
Cl(3) C(44) 1.75(2) . . yes
P(1) C(1) 1.843(9) . . yes
P(1) C(7) 1.819(9) . . yes
P(1) C(13) 1.839(9) . . yes
P(2) C(19) 1.834(6) . . yes
P(2) C(25) 1.811(9) . . yes
P(2) C(31) 1.83(1) . . yes
P(3) F(1) 1.595(4) . . yes
P(3) F(2) 1.553(10) . . yes
P(3) F(3) 1.521(8) . . yes
P(3) F(4) 1.556(5) . . yes
P(3) F(5) 1.570(9) . . yes
P(3) F(6) 1.528(9) . . yes
N(1) C(37) 1.35(1) . . yes
N(1) C(41) 1.365(8) . . yes
N(2) C(42) 1.36(1) . . yes
N(2) C(43) 1.339(9) . . yes
C(1) C(2) 1.35(1) . . yes
C(1) C(6) 1.36(2) . . yes
C(2) C(3) 1.42(2) . . yes
C(3) C(4) 1.37(2) . . yes
C(4) C(5) 1.34(2) . . yes
C(5) C(6) 1.40(2) . . yes
C(7) C(8) 1.373(9) . . yes
C(7) C(12) 1.39(1) . . yes
C(8) C(9) 1.38(2) . . yes
C(9) C(10) 1.39(2) . . yes
C(10) C(11) 1.37(1) . . yes
C(11) C(12) 1.37(2) . . yes
C(13) C(14) 1.38(1) . . yes
C(13) C(18) 1.38(1) . . yes
C(14) C(15) 1.38(1) . . yes
C(15) C(16) 1.35(2) . . yes
C(16) C(17) 1.39(2) . . yes
C(17) C(18) 1.38(2) . . yes
C(19) C(20) 1.40(1) . . yes
C(19) C(24) 1.37(1) . . yes
C(20) C(21) 1.358(10) . . yes
C(21) C(22) 1.39(2) . . yes
C(22) C(23) 1.38(2) . . yes
C(23) C(24) 1.366(10) . . yes
C(25) C(26) 1.39(1) . . yes
C(25) C(30) 1.37(2) . . yes
C(26) C(27) 1.38(2) . . yes
C(27) C(28) 1.36(2) . . yes
C(28) C(29) 1.37(2) . . yes
C(29) C(30) 1.39(2) . . yes
C(31) C(32) 1.38(1) . . yes
C(31) C(36) 1.39(1) . . yes
C(32) C(33) 1.39(2) . . yes
C(33) C(34) 1.38(2) . . yes
C(34) C(35) 1.37(2) . . yes
C(35) C(36) 1.39(2) . . yes
C(37) C(38) 1.37(2) . . yes
C(38) C(39) 1.35(1) . . yes
C(39) C(40) 1.39(1) . . yes
C(40) C(41) 1.38(1) . . yes
C(41) C(42) 1.48(1) . . yes
C(42) C(43) 1.381(8) . 2_667 yes

loop_
_geom_contact_atom_site_label_1
_geom_contact_atom_site_label_2
_geom_contact_distance
_geom_contact_site_symmetry_1
_geom_contact_site_symmetry_2
_geom_contact_publ_flag
Cl(1) F(1) 3.129(7) . 2_767 ?
F(1) C(39) 3.28(1) . 1_655 ?
F(1) C(38) 3.36(1) . 1_655 ?
F(2) C(38) 3.38(1) . 1_655 ?
F(2) C(10) 3.54(2) . 1_655 ?
F(2) C(11) 3.57(2) . 1_655 ?
F(3) C(4) 3.26(2) . 2_656 ?
F(4) C(28) 3.57(1) . 2_656 ?
F(6) C(15) 3.51(2) . 2_657 ?
C(16) C(17) 3.59(2) . 2_657 ?

loop_
_geom_torsion_atom_site_label_1
_geom_torsion_atom_site_label_2
_geom_torsion_atom_site_label_3
_geom_torsion_atom_site_label_4
_geom_torsion
_geom_torsion_site_symmetry_1
_geom_torsion_site_symmetry_2
_geom_torsion_site_symmetry_3
_geom_torsion_site_symmetry_4
_geom_torsion_publ_flag
Cu(1) P(1) C(1) C(2) -38.1(8) . . . . yes
Cu(1) P(1) C(1) C(6) 140.7(7) . . . . yes
Cu(1) P(1) C(7) C(8) 117.7(9) . . . . yes
Cu(1) P(1) C(7) C(12) -61.2(9) . . . . yes
Cu(1) P(1) C(13) C(14) 134.7(7) . . . . yes
Cu(1) P(1) C(13) C(18) -43.5(9) . . . . yes
Cu(1) P(2) C(19) C(20) -60.4(8) . . . . yes
Cu(1) P(2) C(19) C(24) 115.0(7) . . . . yes
Cu(1) P(2) C(25) C(26) 147.0(5) . . . . yes
Cu(1) P(2) C(25) C(30) -31.8(6) . . . . yes
Cu(1) P(2) C(31) C(32) -40.7(8) . . . . yes
Cu(1) P(2) C(31) C(36) 136.0(7) . . . . yes
Cu(1) N(1) C(37) C(38) 163.6(8) . . . . yes
Cu(1) N(1) C(41) C(40) -165.3(7) . . . . yes
Cu(1) N(1) C(41) C(42) 13.2(9) . . . . yes
Cu(1) N(2) C(42) C(41) 11.3(9) . . . . yes
Cu(1) N(2) C(42) C(43) -166.7(6) . . . 2_667 yes
Cu(1) N(2) C(43) C(42) 164.7(6) . . . 2_667 yes
P(1) Cu(1) P(2) C(19) -134.8(4) . . . . yes
P(1) Cu(1) P(2) C(25) -14.5(3) . . . . yes
P(1) Cu(1) P(2) C(31) 110.3(3) . . . . yes
P(1) Cu(1) N(1) C(37) -59.8(8) . . . . yes
P(1) Cu(1) N(1) C(41) 105.7(5) . . . . yes
P(1) Cu(1) N(2) C(42) -106.0(5) . . . . yes
P(1) Cu(1) N(2) C(43) 88.1(6) . . . . yes
P(1) C(1) C(2) C(3) -179.9(8) . . . . yes
P(1) C(1) C(6) C(5) -178.4(8) . . . . yes
P(1) C(7) C(8) C(9) -178.6(10) . . . . yes
P(1) C(7) C(12) C(11) 178.0(10) . . . . yes
P(1) C(13) C(14) C(15) -179.0(8) . . . . yes
P(1) C(13) C(18) C(17) -179.8(8) . . . . yes
P(2) Cu(1) P(1) C(1) -0.9(4) . . . . yes
P(2) Cu(1) P(1) C(7) -121.5(3) . . . . yes
P(2) Cu(1) P(1) C(13) 120.5(4) . . . . yes
P(2) Cu(1) N(1) C(37) 89.1(7) . . . . yes
P(2) Cu(1) N(1) C(41) -105.4(5) . . . . yes
P(2) Cu(1) N(2) C(42) 105.6(5) . . . . yes
P(2) Cu(1) N(2) C(43) -60.3(7) . . . . yes
P(2) C(19) C(20) C(21) 175.6(8) . . . . yes
P(2) C(19) C(24) C(23) -176.1(8) . . . . yes
P(2) C(25) C(26) C(27) -179.8(6) . . . . yes
P(2) C(25) C(30) C(29) -179.5(6) . . . . yes
P(2) C(31) C(32) C(33) 175.6(9) . . . . yes
P(2) C(31) C(36) C(35) -175.0(8) . . . . yes
N(1) Cu(1) P(1) C(1) 138.0(4) . . . . yes
N(1) Cu(1) P(1) C(7) 17.3(3) . . . . yes
N(1) Cu(1) P(1) C(13) -100.6(4) . . . . yes
N(1) Cu(1) P(2) C(19) 87.7(4) . . . . yes
N(1) Cu(1) P(2) C(25) -152.0(3) . . . . yes
N(1) Cu(1) P(2) C(31) -27.2(3) . . . . yes
N(1) Cu(1) N(2) C(42) -3.3(5) . . . . yes
N(1) Cu(1) N(2) C(43) -169.1(7) . . . . yes
N(1) C(37) C(38) C(39) 0(1) . . . . yes
N(1) C(41) C(40) C(39) 0(1) . . . . yes
N(1) C(41) C(42) N(2) -16(1) . . . . yes
N(1) C(41) C(42) C(43) 161.4(8) . . . 2_667 yes
N(2) Cu(1) P(1) C(1) -136.9(4) . . . . yes
N(2) Cu(1) P(1) C(7) 102.5(3) . . . . yes
N(2) Cu(1) P(1) C(13) -15.5(4) . . . . yes
N(2) Cu(1) P(2) C(19) 4.4(4) . . . . yes
N(2) Cu(1) P(2) C(25) 124.6(3) . . . . yes
N(2) Cu(1) P(2) C(31) -110.5(3) . . . . yes
N(2) Cu(1) N(1) C(37) -171.3(8) . . . . yes
N(2) Cu(1) N(1) C(41) -5.8(5) . . . . yes
N(2) C(42) C(41) C(40) 162.0(8) . . . . yes
N(2) C(43) C(42) C(41) 178.7(7) . . 2_667 2_667 yes
C(1) P(1) C(7) C(8) -10(1) . . . . yes
C(1) P(1) C(7) C(12) 170.6(8) . . . . yes
C(1) P(1) C(13) C(14) -96.6(8) . . . . yes
C(1) P(1) C(13) C(18) 85.1(8) . . . . yes
C(1) C(2) C(3) C(4) -2(1) . . . . yes
C(1) C(6) C(5) C(4) 0(1) . . . . yes
C(2) C(1) P(1) C(7) 87.4(8) . . . . yes
C(2) C(1) P(1) C(13) -164.2(7) . . . . yes
C(2) C(1) C(6) C(5) 0(1) . . . . yes
C(2) C(3) C(4) C(5) 2(1) . . . . yes
C(3) C(2) C(1) C(6) 1(1) . . . . yes
C(3) C(4) C(5) C(6) 0(1) . . . . yes
C(6) C(1) P(1) C(7) -93.9(8) . . . . yes
C(6) C(1) P(1) C(13) 14.5(9) . . . . yes
C(7) P(1) C(13) C(14) 11.6(9) . . . . yes
C(7) P(1) C(13) C(18) -166.7(8) . . . . yes
C(7) C(8) C(9) C(10) 0(2) . . . . yes
C(7) C(12) C(11) C(10) 0(2) . . . . yes
C(8) C(7) P(1) C(13) -118.9(9) . . . . yes
C(8) C(7) C(12) C(11) 0(1) . . . . yes
C(8) C(9) C(10) C(11) -1(2) . . . . yes
C(9) C(8) C(7) C(12) 0(1) . . . . yes
C(9) C(10) C(11) C(12) 0(2) . . . . yes
C(12) C(7) P(1) C(13) 62.2(9) . . . . yes
C(13) C(14) C(15) C(16) 0(1) . . . . yes
C(13) C(18) C(17) C(16) -1(1) . . . . yes
C(14) C(13) C(18) C(17) 1(1) . . . . yes
C(14) C(15) C(16) C(17) 0(1) . . . . yes
C(15) C(14) C(13) C(18) 0(1) . . . . yes
C(15) C(16) C(17) C(18) 0(1) . . . . yes
C(19) P(2) C(25) C(26) -89.0(6) . . . . yes
C(19) P(2) C(25) C(30) 92.2(6) . . . . yes
C(19) P(2) C(31) C(32) -160.2(8) . . . . yes
C(19) P(2) C(31) C(36) 16.5(9) . . . . yes
C(19) C(20) C(21) C(22) 0(1) . . . . yes
C(19) C(24) C(23) C(22) 0(1) . . . . yes
C(20) C(19) P(2) C(25) 170.3(7) . . . . yes
C(20) C(19) P(2) C(31) 59.6(8) . . . . yes
C(20) C(19) C(24) C(23) 0(1) . . . . yes
C(20) C(21) C(22) C(23) 0(1) . . . . yes
C(21) C(20) C(19) C(24) 0(1) . . . . yes
C(21) C(22) C(23) C(24) 0(1) . . . . yes
C(24) C(19) P(2) C(25) -14.3(9) . . . . yes
C(24) C(19) P(2) C(31) -125.0(8) . . . . yes
C(25) P(2) C(31) C(32) 91.2(8) . . . . yes
C(25) P(2) C(31) C(36) -92.1(8) . . . . yes
C(25) C(26) C(27) C(28) 0(1) . . . . yes
C(25) C(30) C(29) C(28) -2(1) . . . . yes
C(26) C(25) P(2) C(31) 19.6(7) . . . . yes
C(26) C(25) C(30) C(29) 1(1) . . . . yes
C(26) C(27) C(28) C(29) -1(1) . . . . yes
C(27) C(26) C(25) C(30) -1(1) . . . . yes
C(27) C(28) C(29) C(30) 1(1) . . . . yes
C(30) C(25) P(2) C(31) -159.2(6) . . . . yes
C(31) C(32) C(33) C(34) 0(1) . . . . yes
C(31) C(36) C(35) C(34) -1(1) . . . . yes
C(32) C(31) C(36) C(35) 1(1) . . . . yes
C(32) C(33) C(34) C(35) 0(1) . . . . yes
C(33) C(32) C(31) C(36) -1(1) . . . . yes
C(33) C(34) C(35) C(36) 0(1) . . . . yes
C(37) N(1) C(41) C(40) 1(1) . . . . yes
C(37) N(1) C(41) C(42) -179.7(8) . . . . yes
C(37) C(38) C(39) C(40) 1(1) . . . . yes
C(38) C(37) N(1) C(41) -1(1) . . . . yes
C(38) C(39) C(40) C(41) -1(1) . . . . yes
C(39) C(40) C(41) C(42) -178.7(8) . . . . yes
C(40) C(41) C(42) C(43) -20(1) . . . 2_667 yes
C(41) C(42) N(2) C(43) 178.8(7) . . . . yes
C(41) C(42) N(2) C(43) 178.8(7) . . . . yes
